data_1516542
loop_
_publ_author_name
'Murray, Benjamin S.'
'Menin, Laure'
'Scopelliti, Rosario'
'Dyson, Paul J.'

_publ_section_title
;
 Conformational control of anticancer activity: the application of
 arene-linked dinuclear ruthenium(ii) organometallics
;
_journal_issue 6
_journal_name_full 'Chemical Science'
_journal_page_first 2536
_journal_paper_doi 10.1039/c4sc00116h
_journal_volume 5
_journal_year 2014
_chemical_formula_moiety 'C50 H60 N8 O10 P2 Ru2, H2 O'
_chemical_formula_sum 'C50 H62 N8 O11 P2 Ru2'
_chemical_formula_weight 1215.16
_space_group_IT_number 2
_symmetry_cell_setting triclinic
_symmetry_space_group_name_Hall '-P 1'
_symmetry_space_group_name_H-M 'P -1'
_atom_sites_solution_hydrogens geom
_atom_sites_solution_primary direct
_atom_sites_solution_secondary difmap
_audit_creation_method SHELXL-97
_audit_update_record
;
2013-12-02 # Formatted by publCIF

;
_cell_angle_alpha 70.736(3)
_cell_angle_beta 76.491(2)
_cell_angle_gamma 64.286(3)
_cell_formula_units_Z 2
_cell_length_a 13.7555(4)
_cell_length_b 14.6826(5)
_cell_length_c 16.8467(4)
_cell_measurement_reflns_used 30383
_cell_measurement_temperature 293(2)
_cell_measurement_theta_max 73.2564
_cell_measurement_theta_min 3.4581
_cell_volume 2877.47(17)
_computing_cell_refinement
; 
CrysAlisPro, Agilent Technologies, 
Version 1.171.35.21 (release 20-01-2012 CrysAlis171 .NET) 
(compiled Jan 23 2012,18:06:46) 
;
_computing_data_collection
; 
CrysAlisPro, Agilent Technologies, 
Version 1.171.35.21 (release 20-01-2012 CrysAlis171 .NET) 
(compiled Jan 23 2012,18:06:46) 
;
_computing_data_reduction
; 
CrysAlisPro, Agilent Technologies, 
Version 1.171.35.21 (release 20-01-2012 CrysAlis171 .NET) 
(compiled Jan 23 2012,18:06:46) 
;
_computing_structure_refinement 'SHELXL-97 (Sheldrick, 1997)'
_computing_structure_solution 'SHELXS-97 (Sheldrick, 1990)'
_diffrn_ambient_temperature 293(2)
_diffrn_detector_area_resol_mean 10.2665
_diffrn_measured_fraction_theta_full 0.986
_diffrn_measured_fraction_theta_max 0.986
_diffrn_measurement_device_type 'SuperNova, Dual, Cu at zero, Atlas'
_diffrn_measurement_method 'omega scans'
_diffrn_radiation_monochromator mirror
_diffrn_radiation_source 'SuperNova (Cu) X-ray Source'
_diffrn_radiation_type 'Cu K\a'
_diffrn_radiation_wavelength 1.54178
_diffrn_reflns_av_R_equivalents 0.0319
_diffrn_reflns_av_sigmaI/netI 0.0202
_diffrn_reflns_limit_h_max 17
_diffrn_reflns_limit_h_min -17
_diffrn_reflns_limit_k_max 18
_diffrn_reflns_limit_k_min -18
_diffrn_reflns_limit_l_max 20
_diffrn_reflns_limit_l_min -20
_diffrn_reflns_number 49397
_diffrn_reflns_theta_full 73.41
_diffrn_reflns_theta_max 73.41
_diffrn_reflns_theta_min 3.46
_exptl_absorpt_coefficient_mu 5.284
_exptl_absorpt_correction_T_max 1.00000
_exptl_absorpt_correction_T_min 0.26653
_exptl_absorpt_correction_type multi-scan
_exptl_absorpt_process_details
; 
CrysAlisPro, Agilent Technologies, 
Version 1.171.35.21 (release 20-01-2012 CrysAlis171 .NET) 
(compiled Jan 23 2012,18:06:46) 
Empirical absorption correction using spherical harmonics, 
 implemented in SCALE3 ABSPACK scaling algorithm. 
;
_exptl_crystal_colour yellow
_exptl_crystal_density_diffrn 1.403
_exptl_crystal_density_method 'not measured'
_exptl_crystal_description prism
_exptl_crystal_F_000 1248
_exptl_crystal_size_max 0.51
_exptl_crystal_size_mid 0.21
_exptl_crystal_size_min 0.18
_refine_diff_density_max 0.350
_refine_diff_density_min -0.521
_refine_diff_density_rms 0.056
_refine_ls_extinction_coef 0.00021(2)
_refine_ls_extinction_expression Fc^*^=kFc[1+0.001xFc^2^\l^3^/sin(2\q)]^-1/4^
_refine_ls_extinction_method SHELXL
_refine_ls_goodness_of_fit_ref 1.127
_refine_ls_hydrogen_treatment mixed
_refine_ls_matrix_type full
_refine_ls_number_parameters 715
_refine_ls_number_reflns 11408
_refine_ls_number_restraints 1
_refine_ls_restrained_S_all 1.126
_refine_ls_R_factor_all 0.0344
_refine_ls_R_factor_gt 0.0323
_refine_ls_shift/su_max 0.001
_refine_ls_shift/su_mean 0.000
_refine_ls_structure_factor_coef Fsqd
_refine_ls_weighting_details 'calc w=1/[\s^2^(Fo^2^)+(0.0272P)^2^+2.8345P] where P=(Fo^2^+2Fc^2^)/3'
_refine_ls_weighting_scheme calc
_refine_ls_wR_factor_gt 0.0821
_refine_ls_wR_factor_ref 0.0830
_reflns_number_gt 10658
_reflns_number_total 11408
_reflns_threshold_expression >2sigma(I)
_cod_data_source_file c4sc00116h2.cif
_cod_data_source_block 5a
_cod_original_cell_volume 2877.44(14)
_cod_database_code 1516542

loop_
_symmetry_equiv_pos_as_xyz
'x, y, z'
'-x, -y, -z'

loop_
_atom_site_label
_atom_site_type_symbol
_atom_site_fract_x
_atom_site_fract_y
_atom_site_fract_z
_atom_site_U_iso_or_equiv
_atom_site_adp_type
_atom_site_occupancy
_atom_site_symmetry_multiplicity
_atom_site_calc_flag
_atom_site_refinement_flags
_atom_site_disorder_assembly
_atom_site_disorder_group
Ru1 Ru 0.408048(16) 0.312981(15) 0.481394(12) 0.03495(6) Uani 1 1 d . . .
Ru2 Ru 0.379455(18) 0.316553(16) 0.994334(12) 0.03991(7) Uani 1 1 d . C .
P1 P 0.31401(6) 0.48528(5) 0.41488(4) 0.03898(15) Uani 1 1 d . . .
P2 P 0.29807(6) 0.49188(6) 0.92880(5) 0.04686(17) Uani 1 1 d . . .
O1 O 0.27989(16) 0.33761(16) 0.57861(12) 0.0461(4) Uani 1 1 d . . .
O2 O 0.46288(15) 0.36280(16) 0.55916(12) 0.0445(4) Uani 1 1 d . . .
O3 O 0.2274(2) 0.3840(2) 0.69903(15) 0.0657(6) Uani 1 1 d . . .
O4 O 0.4241(2) 0.3995(2) 0.68294(16) 0.0742(7) Uani 1 1 d . . .
O5 O 0.26454(17) 0.35374(17) 1.09676(13) 0.0492(5) Uani 1 1 d . . .
O6 O 0.46103(17) 0.35500(18) 1.06007(13) 0.0519(5) Uani 1 1 d . . .
O7 O 0.2406(2) 0.3992(2) 1.21554(15) 0.0754(7) Uani 1 1 d . . .
O8 O 0.4451(2) 0.4007(3) 1.17622(16) 0.0777(8) Uani 1 1 d . . .
O9 O 0.2643(2) 0.01566(17) 0.56346(14) 0.0596(6) Uani 1 1 d . . .
O10 O 0.2620(2) 0.04160(19) 0.95309(16) 0.0692(7) Uani 1 1 d . . .
C1 C 0.2937(2) 0.3667(2) 0.63750(17) 0.0427(6) Uani 1 1 d . . .
N1 N 0.2131(2) 0.6914(2) 0.4171(2) 0.0623(7) Uani 1 1 d . . .
N2 N 0.2956(3) 0.6550(2) 0.27948(19) 0.0639(7) Uani 1 1 d . . .
N3 N 0.1268(2) 0.6282(2) 0.3449(2) 0.0648(8) Uani 1 1 d . . .
N4 N 0.2287(3) 0.6976(2) 0.9266(2) 0.0810(10) Uani 1 1 d . . .
N5 N 0.2788(3) 0.6575(2) 0.7891(2) 0.0692(8) Uani 1 1 d . . .
N6 N 0.1089(3) 0.6516(3) 0.8726(3) 0.0934(13) Uani 1 1 d . . .
N7 N 0.2100(3) 0.10864(19) 0.65902(16) 0.0585(7) Uani 1 1 d . . .
H7A H 0.2027 0.1657 0.6682 0.070 Uiso 0.50 1 calc PR A 1
H7B H 0.1641 0.1662 0.6706 0.070 Uiso 0.50 1 calc PR A 2
N8 N 0.1829(3) 0.1146(2) 0.83237(17) 0.0634(8) Uani 1 1 d . . .
H8A H 0.1285 0.1625 0.8064 0.076 Uiso 0.50 1 calc PR B 1
H8B H 0.1605 0.1734 0.7948 0.076 Uiso 0.50 1 calc PR B 2
C2 C 0.4024(2) 0.3781(2) 0.62726(18) 0.0439(6) Uani 1 1 d . . .
C3 C 0.2772(3) 0.5879(2) 0.4689(2) 0.0558(8) Uani 1 1 d . . .
H3A H 0.2354 0.5721 0.5227 0.067 Uiso 1 1 calc R . .
H3B H 0.3426 0.5892 0.4799 0.067 Uiso 1 1 calc R . .
C4 C 0.3708(3) 0.5461(2) 0.3119(2) 0.0540(7) Uani 1 1 d . . .
H4A H 0.4397 0.5454 0.3177 0.065 Uiso 1 1 calc R . .
H4B H 0.3839 0.5061 0.2721 0.065 Uiso 1 1 calc R . .
C5 C 0.1795(2) 0.5159(3) 0.3870(2) 0.0557(8) Uani 1 1 d . . .
H5A H 0.1873 0.4746 0.3495 0.067 Uiso 1 1 calc R . .
H5B H 0.1341 0.4973 0.4378 0.067 Uiso 1 1 calc R . .
C6 C 0.2756(3) 0.7190(3) 0.3360(3) 0.0706(10) Uani 1 1 d . . .
H6A H 0.2367 0.7917 0.3078 0.085 Uiso 1 1 calc R . .
H6B H 0.3447 0.7124 0.3471 0.085 Uiso 1 1 calc R . .
C7 C 0.1932(3) 0.6582(3) 0.2660(3) 0.0730(11) Uani 1 1 d . . .
H7C H 0.2084 0.6115 0.2312 0.088 Uiso 1 1 calc R . .
H7D H 0.1513 0.7286 0.2350 0.088 Uiso 1 1 calc R . .
C8 C 0.1126(3) 0.6931(3) 0.4006(3) 0.0698(10) Uani 1 1 d . . .
H8C H 0.0671 0.7649 0.3753 0.084 Uiso 1 1 calc R . .
H8D H 0.0744 0.6696 0.4542 0.084 Uiso 1 1 calc R . .
C9 C 0.2959(3) 0.3780(2) 1.15071(19) 0.0490(7) Uani 1 1 d . . .
C10 C 0.4101(3) 0.3790(2) 1.12897(18) 0.0490(7) Uani 1 1 d . . .
C11 C 0.2916(4) 0.5913(3) 0.9757(2) 0.0694(10) Uani 1 1 d . . .
H11A H 0.2579 0.5798 1.0335 0.083 Uiso 1 1 calc R . .
H11B H 0.3646 0.5849 0.9768 0.083 Uiso 1 1 calc R . .
C12 C 0.3468(3) 0.5456(3) 0.8199(2) 0.0595(8) Uani 1 1 d . . .
H12A H 0.4212 0.5373 0.8177 0.071 Uiso 1 1 calc R . .
H12B H 0.3456 0.5071 0.7834 0.071 Uiso 1 1 calc R . .
C13 C 0.1547(3) 0.5381(3) 0.9163(3) 0.0821(13) Uani 1 1 d . . .
H13A H 0.1464 0.4987 0.8840 0.098 Uiso 1 1 calc R . .
H13B H 0.1145 0.5257 0.9716 0.098 Uiso 1 1 calc R . .
C14 C 0.2811(3) 0.7183(3) 0.8409(3) 0.0739(11) Uani 1 1 d . . .
H14A H 0.3561 0.7042 0.8437 0.089 Uiso 1 1 calc R . .
H14B H 0.2460 0.7921 0.8134 0.089 Uiso 1 1 calc R . .
C15 C 0.1674(4) 0.6734(4) 0.7889(3) 0.0934(15) Uani 1 1 d . . .
H15A H 0.1666 0.6289 0.7576 0.112 Uiso 1 1 calc R . .
H15B H 0.1288 0.7455 0.7591 0.112 Uiso 1 1 calc R . .
C16 C 0.1177(4) 0.7113(3) 0.9227(4) 0.0984(17) Uani 1 1 d . . .
H16A H 0.0850 0.6913 0.9798 0.118 Uiso 1 1 calc R . .
H16B H 0.0760 0.7850 0.8993 0.118 Uiso 1 1 calc R . .
C17 C 0.6754(3) 0.2358(3) 0.4405(2) 0.0614(8) Uani 1 1 d . . .
H17A H 0.7382 0.1814 0.4221 0.092 Uiso 1 1 calc R . .
H17B H 0.6797 0.2326 0.4976 0.092 Uiso 1 1 calc R . .
H17C H 0.6725 0.3027 0.4042 0.092 Uiso 1 1 calc R . .
C18 C 0.5757(2) 0.2215(2) 0.43707(19) 0.0448(6) Uani 1 1 d . . .
C19 C 0.5159(2) 0.2781(2) 0.36694(18) 0.0465(7) Uani 1 1 d . . .
H19 H 0.5417 0.3202 0.3203 0.056 Uiso 1 1 calc R . .
C20 C 0.4161(2) 0.2708(2) 0.36719(17) 0.0434(6) Uani 1 1 d . . .
H20 H 0.3765 0.3100 0.3210 0.052 Uiso 1 1 calc R . .
C21 C 0.3756(2) 0.2056(2) 0.43582(17) 0.0423(6) Uani 1 1 d . . .
C22 C 0.4417(2) 0.1431(2) 0.50388(18) 0.0448(6) Uani 1 1 d . . .
H22 H 0.4189 0.0970 0.5488 0.054 Uiso 1 1 calc R . .
C23 C 0.5392(2) 0.1502(2) 0.50399(19) 0.0461(6) Uani 1 1 d . . .
H23 H 0.5813 0.1077 0.5484 0.055 Uiso 1 1 calc R . .
C24 C 0.2700(3) 0.2011(2) 0.43203(18) 0.0486(7) Uani 1 1 d . C .
H24A H 0.2859 0.1379 0.4161 0.058 Uiso 1 1 calc R . .
H24B H 0.2334 0.2601 0.3872 0.058 Uiso 1 1 calc R . .
C25 C 0.1908(2) 0.2024(2) 0.51291(18) 0.0448(6) Uani 1 1 d . . .
H25A H 0.1843 0.2581 0.5352 0.054 Uiso 1 1 calc R C .
H25B H 0.1197 0.2179 0.4990 0.054 Uiso 1 1 calc R . .
C26 C 0.2254(2) 0.1004(2) 0.58027(18) 0.0428(6) Uani 1 1 d . C .
C27A C 0.2055(6) 0.0170(4) 0.7319(4) 0.0435(12) Uani 0.50 1 d P C 1
H27A H 0.2526 -0.0461 0.7127 0.052 Uiso 0.50 1 calc PR C 1
C28A C 0.0938(4) 0.0090(5) 0.7634(6) 0.0471(19) Uani 0.50 1 d PG C 1
C29A C 0.0428(7) -0.0011(8) 0.7065(5) 0.071(3) Uani 0.50 1 d PG C 1
H29A H 0.0754 -0.0016 0.6516 0.085 Uiso 0.50 1 calc PR C 1
C30A C -0.0568(8) -0.0105(12) 0.7317(8) 0.077(4) Uani 0.50 1 d PG C 1
H30A H -0.0910 -0.0172 0.6937 0.093 Uiso 0.50 1 calc PR C 1
C31A C -0.1055(7) -0.0097(14) 0.8138(9) 0.085(12) Uani 0.50 1 d PG C 1
H31A H -0.1722 -0.0160 0.8307 0.102 Uiso 0.50 1 calc PR C 1
C32A C -0.0545(8) 0.0004(12) 0.8707(6) 0.072(3) Uani 0.50 1 d PG C 1
H32A H -0.0871 0.0009 0.9257 0.087 Uiso 0.50 1 calc PR C 1
C33A C 0.0452(7) 0.0098(7) 0.8455(5) 0.059(3) Uani 0.50 1 d PG C 1
H33A H 0.0793 0.0166 0.8836 0.070 Uiso 0.50 1 calc PR C 1
C34A C 0.2627(6) 0.0188(4) 0.7987(4) 0.0439(12) Uani 0.50 1 d P C 1
H34A H 0.2702 -0.0443 0.8453 0.053 Uiso 0.50 1 calc PR C 1
C27B C 0.2708(6) 0.0198(4) 0.7284(4) 0.0431(12) Uani 0.50 1 d P C 2
H27B H 0.2861 -0.0454 0.7147 0.052 Uiso 0.50 1 calc PR C 2
C28B C 0.0885(5) 0.0101(5) 0.8073(6) 0.0470(19) Uani 0.50 1 d PG C 2
C29B C 0.0685(7) -0.0094(7) 0.7386(5) 0.065(3) Uani 0.50 1 d PG C 2
H29B H 0.1197 -0.0159 0.6915 0.079 Uiso 0.50 1 calc PR C 2
C30B C -0.0282(9) -0.0191(12) 0.7402(7) 0.082(4) Uani 0.50 1 d PG C 2
H30B H -0.0416 -0.0321 0.6943 0.099 Uiso 0.50 1 calc PR C 2
C31B C -0.1048(8) -0.0093(15) 0.8106(9) 0.085(11) Uani 0.50 1 d PG C 2
H31B H -0.1694 -0.0158 0.8117 0.102 Uiso 0.50 1 calc PR C 2
C32B C -0.0847(7) 0.0101(13) 0.8792(7) 0.083(4) Uani 0.50 1 d PG C 2
H32B H -0.1359 0.0167 0.9263 0.100 Uiso 0.50 1 calc PR C 2
C33B C 0.0119(7) 0.0198(7) 0.8776(5) 0.070(3) Uani 0.50 1 d PG C 2
H33B H 0.0253 0.0328 0.9235 0.085 Uiso 0.50 1 calc PR C 2
C34B C 0.1933(6) 0.0221(4) 0.8101(4) 0.0444(12) Uani 0.50 1 d P C 2
H34B H 0.2325 -0.0387 0.8536 0.053 Uiso 0.50 1 calc PR C 2
C35 C 0.3807(3) 0.0090(3) 0.7544(3) 0.0692(10) Uani 1 1 d . . .
C36 C 0.4636(3) -0.0875(3) 0.7565(2) 0.0599(8) Uani 1 1 d . C .
H36 H 0.4475 -0.1452 0.7634 0.072 Uiso 1 1 calc R . .
C37 C 0.5686(3) -0.0994(3) 0.7484(2) 0.0662(9) Uani 1 1 d . . .
H37 H 0.6240 -0.1650 0.7498 0.079 Uiso 1 1 calc R C .
C38 C 0.5929(3) -0.0151(4) 0.7383(3) 0.0840(13) Uani 1 1 d . C .
H38 H 0.6649 -0.0230 0.7324 0.101 Uiso 1 1 calc R . .
C39 C 0.5098(4) 0.0820(3) 0.7368(3) 0.0760(11) Uani 1 1 d . . .
H39 H 0.5261 0.1396 0.7300 0.091 Uiso 1 1 calc R C .
C40 C 0.4051(3) 0.0937(3) 0.7454(3) 0.0655(9) Uani 1 1 d . C .
H40 H 0.3496 0.1590 0.7451 0.079 Uiso 1 1 calc R . .
C41 C 0.2046(3) 0.1177(2) 0.9049(2) 0.0503(7) Uani 1 1 d . C .
C42 C 0.1492(3) 0.2255(3) 0.9194(3) 0.0638(9) Uani 1 1 d . . .
H42A H 0.1566 0.2765 0.8668 0.077 Uiso 1 1 calc R C .
H42B H 0.0724 0.2407 0.9354 0.077 Uiso 1 1 calc R . .
C43 C 0.1947(3) 0.2371(3) 0.9869(2) 0.0675(10) Uani 1 1 d . C .
H43A H 0.1525 0.3064 0.9956 0.081 Uiso 1 1 calc R . .
H43B H 0.1862 0.1866 1.0394 0.081 Uiso 1 1 calc R . .
C44 C 0.3123(3) 0.2220(3) 0.9674(2) 0.0549(8) Uani 1 1 d . . .
C45 C 0.3873(3) 0.1525(2) 1.0270(2) 0.0575(8) Uani 1 1 d . C .
H45 H 0.3649 0.1098 1.0754 0.069 Uiso 1 1 calc R . .
C46 C 0.4925(3) 0.1462(2) 1.0153(2) 0.0595(8) Uani 1 1 d . . .
H46 H 0.5392 0.1001 1.0561 0.071 Uiso 1 1 calc R C .
C47 C 0.5309(3) 0.2098(2) 0.9412(2) 0.0562(8) Uani 1 1 d . C .
C48 C 0.4618(3) 0.2708(3) 0.87796(19) 0.0544(8) Uani 1 1 d . . .
H48 H 0.4870 0.3075 0.8270 0.065 Uiso 1 1 calc R C .
C49 C 0.3534(3) 0.2773(3) 0.8905(2) 0.0554(8) Uani 1 1 d . C .
H49 H 0.3086 0.3186 0.8476 0.067 Uiso 1 1 calc R . .
C50 C 0.6411(3) 0.2114(3) 0.9337(3) 0.0789(11) Uani 1 1 d . . .
H50A H 0.6471 0.2689 0.8875 0.118 Uiso 1 1 calc R C .
H50B H 0.6959 0.1469 0.9235 0.118 Uiso 1 1 calc R . .
H50C H 0.6509 0.2195 0.9852 0.118 Uiso 1 1 calc R . .
O11 O 0.0719(2) 0.3042(2) 0.7137(2) 0.0702(7) Uani 1 1 d D . .
H11C H 0.106(4) 0.341(4) 0.707(3) 0.105 Uiso 1 1 d D . .
H11D H 0.016(3) 0.334(4) 0.691(3) 0.105 Uiso 1 1 d D . .

loop_
_atom_site_aniso_label
_atom_site_aniso_U_11
_atom_site_aniso_U_22
_atom_site_aniso_U_33
_atom_site_aniso_U_23
_atom_site_aniso_U_13
_atom_site_aniso_U_12
Ru1 0.03967(11) 0.03758(11) 0.03007(11) -0.01220(8) -0.00133(7) -0.01598(8)
Ru2 0.05204(13) 0.03903(11) 0.02955(11) -0.00880(8) -0.00245(8) -0.01953(9)
P1 0.0413(3) 0.0385(3) 0.0385(4) -0.0118(3) -0.0061(3) -0.0146(3)
P2 0.0539(4) 0.0396(4) 0.0429(4) -0.0070(3) -0.0007(3) -0.0194(3)
O1 0.0473(10) 0.0591(12) 0.0422(11) -0.0239(9) 0.0059(8) -0.0274(9)
O2 0.0415(10) 0.0573(12) 0.0426(11) -0.0220(9) -0.0029(8) -0.0205(9)
O3 0.0671(14) 0.0947(18) 0.0527(13) -0.0426(13) 0.0179(11) -0.0423(14)
O4 0.0785(17) 0.120(2) 0.0557(14) -0.0455(15) -0.0009(12) -0.0532(16)
O5 0.0563(12) 0.0581(12) 0.0408(11) -0.0178(9) 0.0030(9) -0.0296(10)
O6 0.0557(12) 0.0668(13) 0.0438(11) -0.0212(10) -0.0002(9) -0.0310(11)
O7 0.0767(17) 0.107(2) 0.0478(14) -0.0388(14) 0.0109(12) -0.0358(15)
O8 0.0921(19) 0.118(2) 0.0542(14) -0.0357(15) -0.0030(13) -0.0620(18)
O9 0.0839(16) 0.0446(12) 0.0524(13) -0.0195(10) -0.0018(11) -0.0246(11)
O10 0.0925(18) 0.0587(14) 0.0531(14) -0.0104(11) -0.0225(13) -0.0221(13)
C1 0.0486(15) 0.0468(15) 0.0366(14) -0.0170(12) 0.0016(12) -0.0206(12)
N1 0.0632(17) 0.0409(14) 0.077(2) -0.0184(13) -0.0181(15) -0.0079(12)
N2 0.0706(18) 0.0518(16) 0.0580(17) 0.0053(13) -0.0121(14) -0.0253(14)
N3 0.0531(16) 0.0585(17) 0.077(2) -0.0085(15) -0.0233(15) -0.0153(13)
N4 0.096(3) 0.0411(15) 0.086(2) -0.0184(15) 0.0102(19) -0.0164(16)
N5 0.080(2) 0.0533(16) 0.0612(18) 0.0045(14) -0.0069(15) -0.0288(15)
N6 0.0582(19) 0.064(2) 0.129(3) 0.012(2) -0.016(2) -0.0220(16)
N7 0.088(2) 0.0347(12) 0.0389(14) -0.0098(10) -0.0051(13) -0.0125(12)
N8 0.104(2) 0.0385(13) 0.0451(15) -0.0097(11) -0.0228(15) -0.0187(14)
C2 0.0486(15) 0.0519(16) 0.0380(15) -0.0169(12) -0.0049(12) -0.0216(13)
C3 0.0635(19) 0.0453(16) 0.0582(19) -0.0200(14) -0.0144(15) -0.0121(14)
C4 0.0534(17) 0.0539(17) 0.0480(17) -0.0065(14) -0.0012(14) -0.0218(14)
C5 0.0454(16) 0.0559(18) 0.067(2) -0.0116(16) -0.0123(15) -0.0204(14)
C6 0.076(2) 0.0419(17) 0.091(3) -0.0031(18) -0.021(2) -0.0249(17)
C7 0.082(3) 0.067(2) 0.063(2) 0.0049(18) -0.036(2) -0.025(2)
C8 0.0534(19) 0.0507(19) 0.086(3) -0.0128(18) -0.0126(18) -0.0037(15)
C9 0.0567(17) 0.0522(16) 0.0378(15) -0.0136(13) -0.0001(13) -0.0220(14)
C10 0.0605(18) 0.0560(17) 0.0362(15) -0.0120(13) -0.0046(13) -0.0280(15)
C11 0.094(3) 0.0473(18) 0.062(2) -0.0209(16) 0.0009(19) -0.0227(18)
C12 0.074(2) 0.0504(18) 0.0493(18) -0.0077(14) 0.0011(16) -0.0271(16)
C13 0.061(2) 0.064(2) 0.103(3) 0.011(2) -0.014(2) -0.0299(19)
C14 0.076(2) 0.0431(18) 0.087(3) -0.0037(18) 0.003(2) -0.0240(17)
C15 0.088(3) 0.068(3) 0.103(4) 0.020(2) -0.035(3) -0.029(2)
C16 0.073(3) 0.059(2) 0.119(4) -0.015(3) 0.021(3) -0.007(2)
C17 0.0514(18) 0.070(2) 0.067(2) -0.0271(18) 0.0029(16) -0.0248(16)
C18 0.0425(14) 0.0462(15) 0.0459(16) -0.0240(13) 0.0054(12) -0.0137(12)
C19 0.0574(17) 0.0498(16) 0.0363(14) -0.0200(12) 0.0102(12) -0.0255(14)
C20 0.0564(16) 0.0493(15) 0.0311(13) -0.0173(12) 0.0004(12) -0.0238(13)
C21 0.0538(16) 0.0422(14) 0.0370(14) -0.0162(11) -0.0003(12) -0.0220(12)
C22 0.0534(16) 0.0368(14) 0.0424(15) -0.0106(11) -0.0018(12) -0.0172(12)
C23 0.0479(15) 0.0408(14) 0.0432(15) -0.0137(12) -0.0035(12) -0.0101(12)
C24 0.0635(18) 0.0547(17) 0.0386(15) -0.0125(13) -0.0063(13) -0.0321(15)
C25 0.0488(15) 0.0445(15) 0.0431(15) -0.0106(12) -0.0067(12) -0.0198(12)
C26 0.0468(15) 0.0460(15) 0.0406(15) -0.0134(12) -0.0003(12) -0.0231(12)
C27A 0.055(4) 0.033(3) 0.039(3) -0.006(2) -0.005(3) -0.017(3)
C28A 0.056(4) 0.032(3) 0.055(5) -0.008(4) -0.007(4) -0.021(3)
C29A 0.065(6) 0.066(6) 0.089(7) -0.015(6) -0.014(5) -0.034(5)
C30A 0.062(6) 0.080(7) 0.095(9) -0.003(6) -0.016(6) -0.043(6)
C31A 0.039(9) 0.057(16) 0.14(3) 0.006(13) -0.011(11) -0.026(9)
C32A 0.055(7) 0.070(6) 0.079(7) -0.018(5) 0.004(5) -0.019(6)
C33A 0.059(7) 0.056(4) 0.058(7) -0.020(5) 0.000(5) -0.019(5)
C34A 0.052(4) 0.035(3) 0.042(3) -0.010(2) -0.006(3) -0.014(3)
C27B 0.051(4) 0.036(3) 0.043(4) -0.010(2) -0.009(3) -0.016(3)
C28B 0.049(5) 0.039(3) 0.048(6) -0.009(4) -0.008(5) -0.014(3)
C29B 0.068(6) 0.044(5) 0.086(8) -0.003(5) -0.014(5) -0.031(4)
C30B 0.083(9) 0.067(7) 0.112(10) -0.007(6) -0.042(8) -0.040(7)
C31B 0.094(19) 0.07(2) 0.093(18) 0.001(13) -0.035(13) -0.039(14)
C32B 0.042(5) 0.067(7) 0.123(11) -0.006(7) -0.008(5) -0.020(5)
C33B 0.050(5) 0.065(5) 0.087(8) -0.021(6) 0.009(5) -0.021(4)
C34B 0.053(4) 0.032(3) 0.043(3) -0.005(2) -0.011(3) -0.013(3)
C35 0.0486(18) 0.0429(17) 0.109(3) -0.0129(18) -0.0105(19) -0.0157(14)
C36 0.064(2) 0.0464(17) 0.070(2) -0.0190(16) -0.0148(17) -0.0153(15)
C37 0.0531(19) 0.066(2) 0.060(2) -0.0147(17) -0.0023(16) -0.0088(16)
C38 0.060(2) 0.094(3) 0.089(3) -0.003(2) -0.013(2) -0.035(2)
C39 0.084(3) 0.074(3) 0.083(3) -0.009(2) -0.014(2) -0.048(2)
C40 0.066(2) 0.0462(17) 0.078(2) -0.0165(17) 0.0061(18) -0.0235(16)
C41 0.0570(17) 0.0502(17) 0.0460(17) -0.0148(14) -0.0032(14) -0.0223(14)
C42 0.065(2) 0.061(2) 0.075(2) -0.0333(18) -0.0121(18) -0.0196(17)
C43 0.078(2) 0.076(2) 0.068(2) -0.0375(19) 0.0058(19) -0.040(2)
C44 0.074(2) 0.0545(18) 0.0507(18) -0.0259(15) -0.0029(15) -0.0308(16)
C45 0.087(2) 0.0435(16) 0.0458(17) -0.0110(13) -0.0008(16) -0.0327(16)
C46 0.076(2) 0.0390(15) 0.0529(19) -0.0083(14) -0.0120(16) -0.0130(15)
C47 0.0594(18) 0.0468(16) 0.0493(18) -0.0190(14) 0.0047(14) -0.0095(14)
C48 0.072(2) 0.0549(18) 0.0335(15) -0.0180(13) 0.0039(14) -0.0222(16)
C49 0.076(2) 0.0559(18) 0.0374(16) -0.0190(14) -0.0101(15) -0.0213(16)
C50 0.056(2) 0.080(3) 0.082(3) -0.017(2) 0.0016(19) -0.0163(19)
O11 0.0586(15) 0.0549(14) 0.091(2) 0.0032(13) -0.0304(14) -0.0216(11)

loop_
_atom_type_symbol
_atom_type_description
_atom_type_scat_dispersion_real
_atom_type_scat_dispersion_imag
_atom_type_scat_source
C C 0.0181 0.0091 'International Tables Vol C Tables 4.2.6.8 and 6.1.1.4'
H H 0.0000 0.0000 'International Tables Vol C Tables 4.2.6.8 and 6.1.1.4'
N N 0.0311 0.0180 'International Tables Vol C Tables 4.2.6.8 and 6.1.1.4'
O O 0.0492 0.0322 'International Tables Vol C Tables 4.2.6.8 and 6.1.1.4'
P P 0.2955 0.4335 'International Tables Vol C Tables 4.2.6.8 and 6.1.1.4'
Ru Ru 0.0552 3.2960 'International Tables Vol C Tables 4.2.6.8 and 6.1.1.4'

loop_
_geom_angle_atom_site_label_1
_geom_angle_atom_site_label_2
_geom_angle_atom_site_label_3
_geom_angle
O2 Ru1 O1 77.67(7)
O2 Ru1 C20 153.99(9)
O1 Ru1 C20 127.98(9)
O2 Ru1 C19 116.43(9)
O1 Ru1 C19 165.89(10)
C20 Ru1 C19 37.92(11)
O2 Ru1 C21 158.51(10)
O1 Ru1 C21 98.74(9)
C20 Ru1 C21 37.68(10)
C19 Ru1 C21 68.45(10)
O2 Ru1 C18 91.43(9)
O1 Ru1 C18 150.13(10)
C20 Ru1 C18 68.06(11)
C19 Ru1 C18 37.25(11)
C21 Ru1 C18 81.27(11)
O2 Ru1 C22 121.07(10)
O1 Ru1 C22 94.84(9)
C20 Ru1 C22 66.69(11)
C19 Ru1 C22 78.65(11)
C21 Ru1 C22 37.59(11)
C18 Ru1 C22 66.92(11)
O2 Ru1 C23 95.10(10)
O1 Ru1 C23 115.27(10)
C20 Ru1 C23 78.40(11)
C19 Ru1 C23 66.19(11)
C21 Ru1 C23 66.97(11)
C18 Ru1 C23 37.27(11)
C22 Ru1 C23 35.99(11)
O2 Ru1 P1 89.36(6)
O1 Ru1 P1 84.99(6)
C20 Ru1 P1 88.95(8)
C19 Ru1 P1 94.13(8)
C21 Ru1 P1 111.60(8)
C18 Ru1 P1 123.05(8)
C22 Ru1 P1 148.90(8)
C23 Ru1 P1 159.74(8)
O6 Ru2 O5 78.24(8)
O6 Ru2 C49 156.30(11)
O5 Ru2 C49 125.16(11)
O6 Ru2 C44 157.28(11)
O5 Ru2 C44 95.35(10)
C49 Ru2 C44 38.37(12)
O6 Ru2 C48 118.40(11)
O5 Ru2 C48 163.35(11)
C49 Ru2 C48 38.23(13)
C44 Ru2 C48 69.40(13)
O6 Ru2 C47 92.83(11)
O5 Ru2 C47 150.82(11)
C49 Ru2 C47 68.41(13)
C44 Ru2 C47 82.19(13)
C48 Ru2 C47 37.20(13)
O6 Ru2 C45 120.57(11)
O5 Ru2 C45 93.54(10)
C49 Ru2 C45 66.55(12)
C44 Ru2 C45 37.36(13)
C48 Ru2 C45 78.46(12)
C47 Ru2 C45 66.98(13)
O6 Ru2 C46 95.68(11)
O5 Ru2 C46 114.98(11)
C49 Ru2 C46 78.44(13)
C44 Ru2 C46 67.01(14)
C48 Ru2 C46 66.18(12)
C47 Ru2 C46 37.58(12)
C45 Ru2 C46 35.69(13)
O6 Ru2 P2 88.70(7)
O5 Ru2 P2 84.49(6)
C49 Ru2 P2 89.95(9)
C44 Ru2 P2 112.59(10)
C48 Ru2 P2 95.05(9)
C47 Ru2 P2 123.42(9)
C45 Ru2 P2 149.71(10)
C46 Ru2 P2 160.53(9)
C4 P1 C3 99.14(16)
C4 P1 C5 98.94(16)
C3 P1 C5 99.50(16)
C4 P1 Ru1 119.66(11)
C3 P1 Ru1 119.86(11)
C5 P1 Ru1 115.75(11)
C13 P2 C12 99.14(19)
C13 P2 C11 99.6(2)
C12 P2 C11 98.16(17)
C13 P2 Ru2 115.26(12)
C12 P2 Ru2 120.33(11)
C11 P2 Ru2 120.24(13)
C1 O1 Ru1 115.56(17)
C2 O2 Ru1 116.06(17)
C9 O5 Ru2 115.04(18)
C10 O6 Ru2 115.93(19)
O3 C1 O1 124.1(3)
O3 C1 C2 120.6(3)
O1 C1 C2 115.4(2)
C8 N1 C6 108.9(3)
C8 N1 C3 111.0(3)
C6 N1 C3 110.7(3)
C6 N2 C7 109.9(3)
C6 N2 C4 111.7(3)
C7 N2 C4 110.8(3)
C8 N3 C5 110.8(3)
C8 N3 C7 108.3(3)
C5 N3 C7 110.6(3)
C14 N4 C16 108.6(4)
C14 N4 C11 110.3(3)
C16 N4 C11 111.7(3)
C15 N5 C14 108.8(4)
C15 N5 C12 111.4(3)
C14 N5 C12 111.0(3)
C16 N6 C15 108.9(4)
C16 N6 C13 109.4(4)
C15 N6 C13 110.9(4)
C26 N7 C27A 119.3(3)
C26 N7 C27B 121.8(3)
C26 N7 H7A 120.4
C27A N7 H7A 120.4
C27B N7 H7A 106.9
C26 N7 H7B 119.1
C27A N7 H7B 109.9
C27B N7 H7B 119.1
C41 N8 C34B 127.2(3)
C41 N8 C34A 115.4(3)
C41 N8 H8A 122.3
C34B N8 H8A 101.6
C34A N8 H8A 122.3
C41 N8 H8B 116.4
C34B N8 H8B 116.4
C34A N8 H8B 116.0
O4 C2 O2 125.7(3)
O4 C2 C1 119.2(3)
O2 C2 C1 115.1(2)
N1 C3 P1 111.0(2)
N1 C3 H3A 109.4
P1 C3 H3A 109.4
N1 C3 H3B 109.4
P1 C3 H3B 109.4
H3A C3 H3B 108.0
N2 C4 P1 110.6(2)
N2 C4 H4A 109.5
P1 C4 H4A 109.5
N2 C4 H4B 109.5
P1 C4 H4B 109.5
H4A C4 H4B 108.1
N3 C5 P1 111.0(2)
N3 C5 H5A 109.4
P1 C5 H5A 109.4
N3 C5 H5B 109.4
P1 C5 H5B 109.4
H5A C5 H5B 108.0
N2 C6 N1 114.1(3)
N2 C6 H6A 108.7
N1 C6 H6A 108.7
N2 C6 H6B 108.7
N1 C6 H6B 108.7
H6A C6 H6B 107.6
N2 C7 N3 114.1(3)
N2 C7 H7C 108.7
N3 C7 H7C 108.7
N2 C7 H7D 108.7
N3 C7 H7D 108.7
H7C C7 H7D 107.6
N1 C8 N3 115.1(3)
N1 C8 H8C 108.5
N3 C8 H8C 108.5
N1 C8 H8D 108.5
N3 C8 H8D 108.5
H8C C8 H8D 107.5
O7 C9 O5 124.1(3)
O7 C9 C10 120.4(3)
O5 C9 C10 115.5(2)
O8 C10 O6 125.4(3)
O8 C10 C9 119.4(3)
O6 C10 C9 115.2(3)
N4 C11 P2 110.7(3)
N4 C11 H11A 109.5
P2 C11 H11A 109.5
N4 C11 H11B 109.5
P2 C11 H11B 109.5
H11A C11 H11B 108.1
N5 C12 P2 111.0(2)
N5 C12 H12A 109.4
P2 C12 H12A 109.4
N5 C12 H12B 109.4
P2 C12 H12B 109.4
H12A C12 H12B 108.0
N6 C13 P2 111.8(3)
N6 C13 H13A 109.3
P2 C13 H13A 109.3
N6 C13 H13B 109.3
P2 C13 H13B 109.3
H13A C13 H13B 107.9
N4 C14 N5 114.8(3)
N4 C14 H14A 108.6
N5 C14 H14A 108.6
N4 C14 H14B 108.6
N5 C14 H14B 108.6
H14A C14 H14B 107.5
N5 C15 N6 114.9(4)
N5 C15 H15A 108.5
N6 C15 H15A 108.5
N5 C15 H15B 108.5
N6 C15 H15B 108.5
H15A C15 H15B 107.5
N6 C16 N4 114.9(3)
N6 C16 H16A 108.5
N4 C16 H16A 108.5
N6 C16 H16B 108.5
N4 C16 H16B 108.5
H16A C16 H16B 107.5
C18 C17 H17A 109.5
C18 C17 H17B 109.5
H17A C17 H17B 109.5
C18 C17 H17C 109.5
H17A C17 H17C 109.5
H17B C17 H17C 109.5
C19 C18 C23 118.5(3)
C19 C18 C17 120.4(3)
C23 C18 C17 121.1(3)
C19 C18 Ru1 71.27(16)
C23 C18 Ru1 73.45(16)
C17 C18 Ru1 126.7(2)
C18 C19 C20 120.1(3)
C18 C19 Ru1 71.48(15)
C20 C19 Ru1 70.05(15)
C18 C19 H19 120.0
C20 C19 H19 120.0
Ru1 C19 H19 131.3
C21 C20 C19 121.7(3)
C21 C20 Ru1 72.20(15)
C19 C20 Ru1 72.03(15)
C21 C20 H20 119.2
C19 C20 H20 119.2
Ru1 C20 H20 129.1
C20 C21 C22 117.2(3)
C20 C21 C24 119.1(3)
C22 C21 C24 123.6(3)
C20 C21 Ru1 70.12(15)
C22 C21 Ru1 72.85(16)
C24 C21 Ru1 130.1(2)
C23 C22 C21 121.2(3)
C23 C22 Ru1 72.50(16)
C21 C22 Ru1 69.56(15)
C23 C22 H22 119.4
C21 C22 H22 119.4
Ru1 C22 H22 131.4
C22 C23 C18 121.0(3)
C22 C23 Ru1 71.50(16)
C18 C23 Ru1 69.28(16)
C22 C23 H23 119.5
C18 C23 H23 119.5
Ru1 C23 H23 133.0
C21 C24 C25 116.8(2)
C21 C24 H24A 108.1
C25 C24 H24A 108.1
C21 C24 H24B 108.1
C25 C24 H24B 108.1
H24A C24 H24B 107.3
C26 C25 C24 113.2(2)
C26 C25 H25A 108.9
C24 C25 H25A 108.9
C26 C25 H25B 108.9
C24 C25 H25B 108.9
H25A C25 H25B 107.8
O9 C26 N7 122.4(3)
O9 C26 C25 122.0(3)
N7 C26 C25 115.6(2)
N7 C27A C34A 104.1(5)
N7 C27A C28A 117.5(5)
C34A C27A C28A 115.4(6)
N7 C27A H27A 106.4
C34A C27A H27A 106.4
C28A C27A H27A 106.4
C29A C28A C33A 120.0
C29A C28A C27A 117.4(7)
C33A C28A C27A 122.6(7)
C28A C29A C30A 120.0
C28A C29A H29A 120.0
C30A C29A H29A 120.0
C31A C30A C29A 120.0
C31A C30A H30A 120.0
C29A C30A H30A 120.0
C32A C31A C30A 120.0
C32A C31A H31A 120.0
C30A C31A H31A 120.0
C31A C32A C33A 120.0
C31A C32A H32A 120.0
C33A C32A H32A 120.0
C32A C33A C28A 120.0
C32A C33A H33A 120.0
C28A C33A H33A 120.0
C27A C34A N8 105.2(5)
C27A C34A C35 105.1(5)
N8 C34A C35 122.4(4)
C27A C34A H34A 107.8
N8 C34A H34A 107.8
C35 C34A H34A 107.8
N7 C27B C34B 107.3(5)
N7 C27B C35 123.2(5)
C34B C27B C35 104.3(5)
N7 C27B H27B 107.0
C34B C27B H27B 107.0
C35 C27B H27B 107.0
C29B C28B C33B 120.0
C29B C28B C34B 123.1(7)
C33B C28B C34B 116.9(7)
C28B C29B C30B 120.0
C28B C29B H29B 120.0
C30B C29B H29B 120.0
C31B C30B C29B 120.0
C31B C30B H30B 120.0
C29B C30B H30B 120.0
C30B C31B C32B 120.0
C30B C31B H31B 120.0
C32B C31B H31B 120.0
C33B C32B C31B 120.0
C33B C32B H32B 120.0
C31B C32B H32B 120.0
C32B C33B C28B 120.0
C32B C33B H33B 120.0
C28B C33B H33B 120.0
N8 C34B C27B 104.6(5)
N8 C34B C28B 118.0(5)
C27B C34B C28B 114.9(6)
N8 C34B H34B 106.2
C27B C34B H34B 106.2
C28B C34B H34B 106.2
C36 C35 C40 119.3(3)
C36 C35 C34A 121.0(3)
C40 C35 C34A 114.9(4)
C36 C35 C27B 113.5(4)
C40 C35 C27B 123.1(4)
C37 C36 C35 120.7(3)
C37 C36 H36 119.6
C35 C36 H36 119.6
C36 C37 C38 120.0(4)
C36 C37 H37 120.0
C38 C37 H37 120.0
C37 C38 C39 119.6(4)
C37 C38 H38 120.2
C39 C38 H38 120.2
C40 C39 C38 120.4(4)
C40 C39 H39 119.8
C38 C39 H39 119.8
C39 C40 C35 120.0(4)
C39 C40 H40 120.0
C35 C40 H40 120.0
O10 C41 N8 123.3(3)
O10 C41 C42 124.2(3)
N8 C41 C42 112.5(3)
C43 C42 C41 113.0(3)
C43 C42 H42A 109.0
C41 C42 H42A 109.0
C43 C42 H42B 109.0
C41 C42 H42B 109.0
H42A C42 H42B 107.8
C44 C43 C42 114.5(3)
C44 C43 H43A 108.6
C42 C43 H43A 108.6
C44 C43 H43B 108.6
C42 C43 H43B 108.6
H43A C43 H43B 107.6
C45 C44 C49 116.8(3)
C45 C44 C43 120.7(3)
C49 C44 C43 122.5(3)
C45 C44 Ru2 74.23(18)
C49 C44 Ru2 70.34(18)
C43 C44 Ru2 124.3(2)
C46 C45 C44 121.9(3)
C46 C45 Ru2 72.59(18)
C44 C45 Ru2 68.42(17)
C46 C45 H45 119.0
C44 C45 H45 119.0
Ru2 C45 H45 133.4
C45 C46 C47 121.0(3)
C45 C46 Ru2 71.72(19)
C47 C46 Ru2 68.86(17)
C45 C46 H46 119.5
C47 C46 H46 119.5
Ru2 C46 H46 133.2
C48 C47 C46 117.7(3)
C48 C47 C50 121.7(3)
C46 C47 C50 120.6(3)
C48 C47 Ru2 70.78(18)
C46 C47 Ru2 73.56(18)
C50 C47 Ru2 125.3(3)
C47 C48 C49 120.7(3)
C47 C48 Ru2 72.02(17)
C49 C48 Ru2 70.08(17)
C47 C48 H48 119.6
C49 C48 H48 119.6
Ru2 C48 H48 131.1
C48 C49 C44 121.2(3)
C48 C49 Ru2 71.69(18)
C44 C49 Ru2 71.29(17)
C48 C49 H49 119.4
C44 C49 H49 119.4
Ru2 C49 H49 130.3
C47 C50 H50A 109.5
C47 C50 H50B 109.5
H50A C50 H50B 109.5
C47 C50 H50C 109.5
H50A C50 H50C 109.5
H50B C50 H50C 109.5
H11C O11 H11D 115(5)

loop_
_geom_bond_atom_site_label_1
_geom_bond_atom_site_label_2
_geom_bond_distance
Ru1 O2 2.0959(18)
Ru1 O1 2.0999(18)
Ru1 C20 2.173(3)
Ru1 C19 2.199(3)
Ru1 C21 2.201(3)
Ru1 C18 2.202(3)
Ru1 C22 2.244(3)
Ru1 C23 2.257(3)
Ru1 P1 2.3012(7)
Ru2 O6 2.085(2)
Ru2 O5 2.091(2)
Ru2 C49 2.158(3)
Ru2 C44 2.171(3)
Ru2 C48 2.179(3)
Ru2 C47 2.195(3)
Ru2 C45 2.247(3)
Ru2 C46 2.258(3)
Ru2 P2 2.3023(8)
P1 C4 1.834(3)
P1 C3 1.839(3)
P1 C5 1.842(3)
P2 C13 1.825(4)
P2 C12 1.835(3)
P2 C11 1.839(4)
O1 C1 1.281(3)
O2 C2 1.273(3)
O3 C1 1.225(3)
O4 C2 1.214(3)
O5 C9 1.292(4)
O6 C10 1.280(4)
O7 C9 1.224(4)
O8 C10 1.203(4)
O9 C26 1.225(3)
O10 C41 1.211(4)
C1 C2 1.540(4)
N1 C8 1.461(5)
N1 C6 1.468(5)
N1 C3 1.472(4)
N2 C6 1.452(5)
N2 C7 1.456(5)
N2 C4 1.477(4)
N3 C8 1.473(5)
N3 C5 1.476(4)
N3 C7 1.481(5)
N4 C14 1.452(5)
N4 C16 1.466(6)
N4 C11 1.477(5)
N5 C15 1.447(6)
N5 C14 1.454(5)
N5 C12 1.474(4)
N6 C16 1.456(7)
N6 C15 1.461(6)
N6 C13 1.487(5)
N7 C26 1.331(4)
N7 C27A 1.505(6)
N7 C27B 1.507(6)
N7 H7A 0.8600
N7 H7B 0.8600
N8 C41 1.342(4)
N8 C34B 1.466(6)
N8 C34A 1.550(6)
N8 H8A 0.8600
N8 H8B 0.8600
C3 H3A 0.9700
C3 H3B 0.9700
C4 H4A 0.9700
C4 H4B 0.9700
C5 H5A 0.9700
C5 H5B 0.9700
C6 H6A 0.9700
C6 H6B 0.9700
C7 H7C 0.9700
C7 H7D 0.9700
C8 H8C 0.9700
C8 H8D 0.9700
C9 C10 1.533(4)
C11 H11A 0.9700
C11 H11B 0.9700
C12 H12A 0.9700
C12 H12B 0.9700
C13 H13A 0.9700
C13 H13B 0.9700
C14 H14A 0.9700
C14 H14B 0.9700
C15 H15A 0.9700
C15 H15B 0.9700
C16 H16A 0.9700
C16 H16B 0.9700
C17 C18 1.491(4)
C17 H17A 0.9600
C17 H17B 0.9600
C17 H17C 0.9600
C18 C19 1.406(4)
C18 C23 1.426(4)
C19 C20 1.421(4)
C19 H19 0.9300
C20 C21 1.413(4)
C20 H20 0.9300
C21 C22 1.432(4)
C21 C24 1.500(4)
C22 C23 1.391(4)
C22 H22 0.9300
C23 H23 0.9300
C24 C25 1.533(4)
C24 H24A 0.9700
C24 H24B 0.9700
C25 C26 1.506(4)
C25 H25A 0.9700
C25 H25B 0.9700
C27A C34A 1.530(9)
C27A C28A 1.546(9)
C27A H27A 0.9800
C28A C29A 1.3900
C28A C33A 1.3900
C29A C30A 1.3900
C29A H29A 0.9300
C30A C31A 1.3900
C30A H30A 0.9300
C31A C32A 1.3900
C31A H31A 0.9300
C32A C33A 1.3900
C32A H32A 0.9300
C33A H33A 0.9300
C34A C35 1.585(8)
C34A H34A 0.9800
C27B C34B 1.533(9)
C27B C35 1.599(8)
C27B H27B 0.9800
C28B C29B 1.3900
C28B C33B 1.3900
C28B C34B 1.539(9)
C29B C30B 1.3900
C29B H29B 0.9300
C30B C31B 1.3900
C30B H30B 0.9300
C31B C32B 1.3900
C31B H31B 0.9300
C32B C33B 1.3900
C32B H32B 0.9300
C33B H33B 0.9300
C34B H34B 0.9800
C35 C36 1.376(5)
C35 C40 1.377(5)
C36 C37 1.356(5)
C36 H36 0.9300
C37 C38 1.366(6)
C37 H37 0.9300
C38 C39 1.385(6)
C38 H38 0.9300
C39 C40 1.353(5)
C39 H39 0.9300
C40 H40 0.9300
C41 C42 1.506(4)
C42 C43 1.506(5)
C42 H42A 0.9700
C42 H42B 0.9700
C43 C44 1.503(5)
C43 H43A 0.9700
C43 H43B 0.9700
C44 C45 1.417(5)
C44 C49 1.423(5)
C45 C46 1.380(5)
C45 H45 0.9300
C46 C47 1.436(5)
C46 H46 0.9300
C47 C48 1.395(5)
C47 C50 1.502(5)
C48 C49 1.420(5)
C48 H48 0.9300
C49 H49 0.9300
C50 H50A 0.9600
C50 H50B 0.9600
C50 H50C 0.9600
O11 H11C 0.83(3)
O11 H11D 0.82(3)

loop_
_geom_hbond_atom_site_label_D
_geom_hbond_atom_site_label_H
_geom_hbond_atom_site_label_A
_geom_hbond_distance_DH
_geom_hbond_distance_HA
_geom_hbond_distance_DA
_geom_hbond_angle_DHA
_geom_hbond_site_symmetry_A
N7 H7B O11 0.86 2.13 2.982(4) 169 .
N8 H8B O11 0.86 2.01 2.854(4) 165 .
O11 H11C O3 0.83(3) 1.99(4) 2.783(3) 161(5) .
O11 H11D N3 0.82(3) 1.97(3) 2.773(4) 165(5) 2_566

loop_
_geom_torsion_atom_site_label_1
_geom_torsion_atom_site_label_2
_geom_torsion_atom_site_label_3
_geom_torsion_atom_site_label_4
_geom_torsion
O2 Ru1 P1 C4 100.52(14)
O1 Ru1 P1 C4 178.20(14)
C20 Ru1 P1 C4 -53.52(15)
C19 Ru1 P1 C4 -15.93(16)
C21 Ru1 P1 C4 -84.37(15)
C18 Ru1 P1 C4 9.24(16)
C22 Ru1 P1 C4 -90.7(2)
C23 Ru1 P1 C4 -2.6(3)
O2 Ru1 P1 C3 -22.01(15)
O1 Ru1 P1 C3 55.67(15)
C20 Ru1 P1 C3 -176.05(16)
C19 Ru1 P1 C3 -138.46(16)
C21 Ru1 P1 C3 153.10(16)
C18 Ru1 P1 C3 -113.30(17)
C22 Ru1 P1 C3 146.7(2)
C23 Ru1 P1 C3 -125.1(3)
O2 Ru1 P1 C5 -141.23(14)
O1 Ru1 P1 C5 -63.55(14)
C20 Ru1 P1 C5 64.73(15)
C19 Ru1 P1 C5 102.32(15)
C21 Ru1 P1 C5 33.88(16)
C18 Ru1 P1 C5 127.48(16)
C22 Ru1 P1 C5 27.5(2)
C23 Ru1 P1 C5 115.7(3)
O6 Ru2 P2 C13 -139.3(2)
O5 Ru2 P2 C13 -61.0(2)
C49 Ru2 P2 C13 64.4(2)
C44 Ru2 P2 C13 32.5(2)
C48 Ru2 P2 C13 102.3(2)
C47 Ru2 P2 C13 128.2(2)
C45 Ru2 P2 C13 26.6(3)
C46 Ru2 P2 C13 117.3(4)
O6 Ru2 P2 C12 102.06(16)
O5 Ru2 P2 C12 -179.63(16)
C49 Ru2 P2 C12 -54.27(18)
C44 Ru2 P2 C12 -86.11(18)
C48 Ru2 P2 C12 -16.34(18)
C47 Ru2 P2 C12 9.53(19)
C45 Ru2 P2 C12 -92.1(2)
C46 Ru2 P2 C12 -1.4(3)
O6 Ru2 P2 C11 -20.04(17)
O5 Ru2 P2 C11 58.27(17)
C49 Ru2 P2 C11 -176.38(19)
C44 Ru2 P2 C11 151.79(19)
C48 Ru2 P2 C11 -138.44(19)
C47 Ru2 P2 C11 -112.6(2)
C45 Ru2 P2 C11 145.8(2)
C46 Ru2 P2 C11 -123.5(3)
O2 Ru1 O1 C1 -1.7(2)
C20 Ru1 O1 C1 -176.9(2)
C19 Ru1 O1 C1 -179.2(4)
C21 Ru1 O1 C1 156.7(2)
C18 Ru1 O1 C1 69.1(3)
C22 Ru1 O1 C1 119.1(2)
C23 Ru1 O1 C1 88.2(2)
P1 Ru1 O1 C1 -92.1(2)
O1 Ru1 O2 C2 3.9(2)
C20 Ru1 O2 C2 175.2(2)
C19 Ru1 O2 C2 -176.8(2)
C21 Ru1 O2 C2 -78.6(3)
C18 Ru1 O2 C2 -148.1(2)
C22 Ru1 O2 C2 -84.4(2)
C23 Ru1 O2 C2 -110.9(2)
P1 Ru1 O2 C2 88.9(2)
O6 Ru2 O5 C9 -2.1(2)
C49 Ru2 O5 C9 -177.9(2)
C44 Ru2 O5 C9 155.9(2)
C48 Ru2 O5 C9 178.9(3)
C47 Ru2 O5 C9 72.3(3)
C45 Ru2 O5 C9 118.4(2)
C46 Ru2 O5 C9 88.8(2)
P2 Ru2 O5 C9 -91.9(2)
O5 Ru2 O6 C10 1.9(2)
C49 Ru2 O6 C10 173.4(3)
C44 Ru2 O6 C10 -73.6(4)
C48 Ru2 O6 C10 -178.4(2)
C47 Ru2 O6 C10 -150.1(2)
C45 Ru2 O6 C10 -85.3(2)
C46 Ru2 O6 C10 -112.5(2)
P2 Ru2 O6 C10 86.5(2)
Ru1 O1 C1 O3 -179.6(3)
Ru1 O1 C1 C2 -0.3(3)
Ru1 O2 C2 O4 174.3(3)
Ru1 O2 C2 C1 -5.1(3)
O3 C1 C2 O4 3.5(5)
O1 C1 C2 O4 -175.8(3)
O3 C1 C2 O2 -177.0(3)
O1 C1 C2 O2 3.7(4)
C8 N1 C3 P1 60.3(4)
C6 N1 C3 P1 -60.8(3)
C4 P1 C3 N1 50.6(3)
C5 P1 C3 N1 -50.1(3)
Ru1 P1 C3 N1 -177.26(19)
C6 N2 C4 P1 60.7(3)
C7 N2 C4 P1 -62.1(3)
C3 P1 C4 N2 -50.0(3)
C5 P1 C4 N2 51.3(3)
Ru1 P1 C4 N2 177.82(19)
C8 N3 C5 P1 -59.7(3)
C7 N3 C5 P1 60.4(3)
C4 P1 C5 N3 -50.9(3)
C3 P1 C5 N3 50.0(3)
Ru1 P1 C5 N3 179.9(2)
C7 N2 C6 N1 54.9(4)
C4 N2 C6 N1 -68.5(4)
C8 N1 C6 N2 -54.0(4)
C3 N1 C6 N2 68.3(4)
C6 N2 C7 N3 -54.7(4)
C4 N2 C7 N3 69.1(4)
C8 N3 C7 N2 53.4(4)
C5 N3 C7 N2 -68.2(4)
C6 N1 C8 N3 53.9(4)
C3 N1 C8 N3 -68.2(4)
C5 N3 C8 N1 67.9(4)
C7 N3 C8 N1 -53.5(4)
Ru2 O5 C9 O7 -178.0(3)
Ru2 O5 C9 C10 2.0(3)
Ru2 O6 C10 O8 178.1(3)
Ru2 O6 C10 C9 -1.4(3)
O7 C9 C10 O8 0.1(5)
O5 C9 C10 O8 -179.9(3)
O7 C9 C10 O6 179.6(3)
O5 C9 C10 O6 -0.4(4)
C14 N4 C11 P2 -62.0(4)
C16 N4 C11 P2 58.9(4)
C13 P2 C11 N4 -48.8(3)
C12 P2 C11 N4 52.0(3)
Ru2 P2 C11 N4 -175.6(2)
C15 N5 C12 P2 -60.7(4)
C14 N5 C12 P2 60.7(4)
C13 P2 C12 N5 49.9(3)
C11 P2 C12 N5 -51.3(3)
Ru2 P2 C12 N5 176.4(2)
C16 N6 C13 P2 -61.0(5)
C15 N6 C13 P2 59.1(5)
C12 P2 C13 N6 -49.4(4)
C11 P2 C13 N6 50.5(4)
Ru2 P2 C13 N6 -179.3(3)
C16 N4 C14 N5 -54.1(4)
C11 N4 C14 N5 68.6(5)
C15 N5 C14 N4 54.9(4)
C12 N5 C14 N4 -68.0(4)
C14 N5 C15 N6 -54.3(5)
C12 N5 C15 N6 68.4(5)
C16 N6 C15 N5 53.4(5)
C13 N6 C15 N5 -67.0(5)
C15 N6 C16 N4 -52.7(5)
C13 N6 C16 N4 68.6(5)
C14 N4 C16 N6 53.1(5)
C11 N4 C16 N6 -68.8(5)
O2 Ru1 C18 C19 -134.65(17)
O1 Ru1 C18 C19 158.03(17)
C20 Ru1 C18 C19 28.92(17)
C21 Ru1 C18 C19 65.66(17)
C22 Ru1 C18 C19 101.95(19)
C23 Ru1 C18 C19 128.8(3)
P1 Ru1 C18 C19 -44.48(19)
O2 Ru1 C18 C23 96.55(17)
O1 Ru1 C18 C23 29.2(3)
C20 Ru1 C18 C23 -99.87(19)
C19 Ru1 C18 C23 -128.8(3)
C21 Ru1 C18 C23 -63.14(18)
C22 Ru1 C18 C23 -26.85(17)
P1 Ru1 C18 C23 -173.28(14)
O2 Ru1 C18 C17 -20.3(3)
O1 Ru1 C18 C17 -87.6(3)
C20 Ru1 C18 C17 143.3(3)
C19 Ru1 C18 C17 114.4(4)
C21 Ru1 C18 C17 -180.0(3)
C22 Ru1 C18 C17 -143.7(3)
C23 Ru1 C18 C17 -116.8(4)
P1 Ru1 C18 C17 69.9(3)
C23 C18 C19 C20 5.8(4)
C17 C18 C19 C20 -174.6(3)
Ru1 C18 C19 C20 -52.4(2)
C23 C18 C19 Ru1 58.2(2)
C17 C18 C19 Ru1 -122.2(3)
O2 Ru1 C19 C18 52.58(19)
O1 Ru1 C19 C18 -130.2(4)
C20 Ru1 C19 C18 -133.1(3)
C21 Ru1 C19 C18 -104.47(19)
C22 Ru1 C19 C18 -66.63(17)
C23 Ru1 C19 C18 -31.06(17)
P1 Ru1 C19 C18 143.92(16)
O2 Ru1 C19 C20 -174.30(16)
O1 Ru1 C19 C20 2.9(5)
C21 Ru1 C19 C20 28.65(17)
C18 Ru1 C19 C20 133.1(3)
C22 Ru1 C19 C20 66.49(18)
C23 Ru1 C19 C20 102.06(19)
P1 Ru1 C19 C20 -82.96(16)
C18 C19 C20 C21 -1.6(4)
Ru1 C19 C20 C21 -54.7(2)
C18 C19 C20 Ru1 53.1(2)
O2 Ru1 C20 C21 144.9(2)
O1 Ru1 C20 C21 -45.9(2)
C19 Ru1 C20 C21 133.2(3)
C18 Ru1 C20 C21 104.72(19)
C22 Ru1 C20 C21 31.38(17)
C23 Ru1 C20 C21 67.19(18)
P1 Ru1 C20 C21 -128.74(17)
O2 Ru1 C20 C19 11.7(3)
O1 Ru1 C20 C19 -179.09(15)
C21 Ru1 C20 C19 -133.2(3)
C18 Ru1 C20 C19 -28.45(17)
C22 Ru1 C20 C19 -101.79(19)
C23 Ru1 C20 C19 -65.97(18)
P1 Ru1 C20 C19 98.09(17)
C19 C20 C21 C22 -2.8(4)
Ru1 C20 C21 C22 -57.4(2)
C19 C20 C21 C24 -179.7(3)
Ru1 C20 C21 C24 125.6(2)
C19 C20 C21 Ru1 54.6(2)
O2 Ru1 C21 C20 -136.5(2)
O1 Ru1 C21 C20 145.04(17)
C19 Ru1 C21 C20 -28.81(18)
C18 Ru1 C21 C20 -65.18(18)
C22 Ru1 C21 C20 -128.4(3)
C23 Ru1 C21 C20 -101.13(19)
P1 Ru1 C21 C20 57.00(18)
O2 Ru1 C21 C22 -8.1(3)
O1 Ru1 C21 C22 -86.58(17)
C20 Ru1 C21 C22 128.4(3)
C19 Ru1 C21 C22 99.56(19)
C18 Ru1 C21 C22 63.20(17)
C23 Ru1 C21 C22 27.25(16)
P1 Ru1 C21 C22 -174.62(14)
O2 Ru1 C21 C24 111.8(3)
O1 Ru1 C21 C24 33.3(3)
C20 Ru1 C21 C24 -111.8(3)
C19 Ru1 C21 C24 -140.6(3)
C18 Ru1 C21 C24 -177.0(3)
C22 Ru1 C21 C24 119.8(3)
C23 Ru1 C21 C24 147.1(3)
P1 Ru1 C21 C24 -54.8(3)
C20 C21 C22 C23 2.9(4)
C24 C21 C22 C23 179.7(3)
Ru1 C21 C22 C23 -53.1(2)
C20 C21 C22 Ru1 56.0(2)
C24 C21 C22 Ru1 -127.2(3)
O2 Ru1 C22 C23 -49.2(2)
O1 Ru1 C22 C23 -127.76(17)
C20 Ru1 C22 C23 102.75(19)
C19 Ru1 C22 C23 64.90(18)
C21 Ru1 C22 C23 134.2(3)
C18 Ru1 C22 C23 27.74(17)
P1 Ru1 C22 C23 143.91(15)
O2 Ru1 C22 C21 176.56(14)
O1 Ru1 C22 C21 98.04(16)
C20 Ru1 C22 C21 -31.45(16)
C19 Ru1 C22 C21 -69.30(17)
C18 Ru1 C22 C21 -106.46(18)
C23 Ru1 C22 C21 -134.2(3)
P1 Ru1 C22 C21 9.7(3)
C21 C22 C23 C18 1.3(4)
Ru1 C22 C23 C18 -50.5(2)
C21 C22 C23 Ru1 51.8(2)
C19 C18 C23 C22 -5.7(4)
C17 C18 C23 C22 174.8(3)
Ru1 C18 C23 C22 51.5(2)
C19 C18 C23 Ru1 -57.1(2)
C17 C18 C23 Ru1 123.3(3)
O2 Ru1 C23 C22 139.35(17)
O1 Ru1 C23 C22 60.59(19)
C20 Ru1 C23 C22 -66.13(18)
C19 Ru1 C23 C22 -103.97(19)
C21 Ru1 C23 C22 -28.37(17)
C18 Ru1 C23 C22 -135.0(3)
P1 Ru1 C23 C22 -118.6(2)
O2 Ru1 C23 C18 -85.64(17)
O1 Ru1 C23 C18 -164.40(16)
C20 Ru1 C23 C18 68.88(18)
C19 Ru1 C23 C18 31.04(17)
C21 Ru1 C23 C18 106.64(19)
C22 Ru1 C23 C18 135.0(3)
P1 Ru1 C23 C18 16.4(3)
C20 C21 C24 C25 -137.4(3)
C22 C21 C24 C25 45.8(4)
Ru1 C21 C24 C25 -49.7(4)
C21 C24 C25 C26 -73.7(3)
C27A N7 C26 O9 -20.0(6)
C27B N7 C26 O9 20.7(6)
C27A N7 C26 C25 159.5(4)
C27B N7 C26 C25 -159.9(4)
C24 C25 C26 O9 -40.7(4)
C24 C25 C26 N7 139.8(3)
C26 N7 C27A C34A 142.8(4)
C27B N7 C27A C34A 38.2(5)
C26 N7 C27A C28A -88.2(6)
C27B N7 C27A C28A 167.2(9)
N7 C27A C28A C29A 61.6(7)
C34A C27A C28A C29A -175.1(5)
N7 C27A C28A C33A -119.6(6)
C34A C27A C28A C33A 3.8(8)
C33A C28A C29A C30A 0.0
C27A C28A C29A C30A 178.9(7)
C28A C29A C30A C31A 0.0
C29A C30A C31A C32A 0.0
C30A C31A C32A C33A 0.0
C31A C32A C33A C28A 0.0
C29A C28A C33A C32A 0.0
C27A C28A C33A C32A -178.8(7)
N7 C27A C34A N8 71.9(5)
C28A C27A C34A N8 -58.3(6)
N7 C27A C34A C35 -58.5(5)
C28A C27A C34A C35 171.3(4)
C41 N8 C34A C27A 165.1(4)
C34B N8 C34A C27A 45.9(6)
C41 N8 C34A C35 -75.4(5)
C34B N8 C34A C35 165.4(9)
C26 N7 C27B C34B -144.6(4)
C27A N7 C27B C34B -47.8(6)
C26 N7 C27B C35 94.5(5)
C27A N7 C27B C35 -168.8(9)
C33B C28B C29B C30B 0.0
C34B C28B C29B C30B -179.8(8)
C28B C29B C30B C31B 0.0
C29B C30B C31B C32B 0.0
C30B C31B C32B C33B 0.0
C31B C32B C33B C28B 0.0
C29B C28B C33B C32B 0.0
C34B C28B C33B C32B 179.9(7)
C41 N8 C34B C27B -122.9(5)
C34A N8 C34B C27B -41.2(5)
C41 N8 C34B C28B 108.0(6)
C34A N8 C34B C28B -170.3(9)
N7 C27B C34B N8 -71.5(6)
C35 C27B C34B N8 60.7(5)
N7 C27B C34B C28B 59.5(6)
C35 C27B C34B C28B -168.4(4)
C29B C28B C34B N8 128.8(6)
C33B C28B C34B N8 -51.0(7)
C29B C28B C34B C27B 4.7(8)
C33B C28B C34B C27B -175.1(6)
C27A C34A C35 C36 -87.6(5)
N8 C34A C35 C36 152.9(4)
C27A C34A C35 C40 117.2(5)
N8 C34A C35 C40 -2.3(7)
C27A C34A C35 C27B 4.5(4)
N8 C34A C35 C27B -115.0(6)
N7 C27B C35 C36 -128.3(5)
C34B C27B C35 C36 109.4(5)
N7 C27B C35 C40 28.9(7)
C34B C27B C35 C40 -93.4(5)
N7 C27B C35 C34A 120.8(6)
C34B C27B C35 C34A -1.5(4)
C40 C35 C36 C37 -0.9(7)
C34A C35 C36 C37 -155.1(4)
C27B C35 C36 C37 157.2(4)
C35 C36 C37 C38 0.1(6)
C36 C37 C38 C39 0.4(7)
C37 C38 C39 C40 0.0(7)
C38 C39 C40 C35 -0.8(7)
C36 C35 C40 C39 1.3(7)
C34A C35 C40 C39 157.0(4)
C27B C35 C40 C39 -154.6(5)
C34B N8 C41 O10 20.1(7)
C34A N8 C41 O10 -19.0(6)
C34B N8 C41 C42 -159.6(5)
C34A N8 C41 C42 161.4(4)
O10 C41 C42 C43 15.5(5)
N8 C41 C42 C43 -164.9(3)
C41 C42 C43 C44 62.2(4)
C42 C43 C44 C45 -129.2(3)
C42 C43 C44 C49 52.3(4)
C42 C43 C44 Ru2 139.5(3)
O6 Ru2 C44 C45 -16.6(4)
O5 Ru2 C44 C45 -88.8(2)
C49 Ru2 C44 C45 126.7(3)
C48 Ru2 C44 C45 98.1(2)
C47 Ru2 C44 C45 61.9(2)
C46 Ru2 C44 C45 26.08(19)
P2 Ru2 C44 C45 -175.06(17)
O6 Ru2 C44 C49 -143.4(3)
O5 Ru2 C44 C49 144.4(2)
C48 Ru2 C44 C49 -28.7(2)
C47 Ru2 C44 C49 -64.8(2)
C45 Ru2 C44 C49 -126.7(3)
C46 Ru2 C44 C49 -100.7(2)
P2 Ru2 C44 C49 58.2(2)
O6 Ru2 C44 C43 100.0(4)
O5 Ru2 C44 C43 27.9(3)
C49 Ru2 C44 C43 -116.6(4)
C48 Ru2 C44 C43 -145.3(3)
C47 Ru2 C44 C43 178.6(3)
C45 Ru2 C44 C43 116.7(4)
C46 Ru2 C44 C43 142.8(3)
P2 Ru2 C44 C43 -58.4(3)
C49 C44 C45 C46 6.5(4)
C43 C44 C45 C46 -172.1(3)
Ru2 C44 C45 C46 -51.3(3)
C49 C44 C45 Ru2 57.7(2)
C43 C44 C45 Ru2 -120.9(3)
O6 Ru2 C45 C46 -51.3(2)
O5 Ru2 C45 C46 -129.7(2)
C49 Ru2 C45 C46 103.3(2)
C44 Ru2 C45 C46 136.1(3)
C48 Ru2 C45 C46 65.0(2)
C47 Ru2 C45 C46 27.8(2)
P2 Ru2 C45 C46 145.16(19)
O6 Ru2 C45 C44 172.62(17)
O5 Ru2 C45 C44 94.2(2)
C49 Ru2 C45 C44 -32.8(2)
C48 Ru2 C45 C44 -71.1(2)
C47 Ru2 C45 C44 -108.3(2)
C46 Ru2 C45 C44 -136.1(3)
P2 Ru2 C45 C44 9.1(3)
C44 C45 C46 C47 -0.6(5)
Ru2 C45 C46 C47 -50.1(3)
C44 C45 C46 Ru2 49.5(3)
O6 Ru2 C46 C45 137.5(2)
O5 Ru2 C46 C45 57.9(2)
C49 Ru2 C46 C45 -65.7(2)
C44 Ru2 C46 C45 -27.2(2)
C48 Ru2 C46 C45 -103.9(2)
C47 Ru2 C46 C45 -135.2(3)
P2 Ru2 C46 C45 -120.2(3)
O6 Ru2 C46 C47 -87.2(2)
O5 Ru2 C46 C47 -166.90(19)
C49 Ru2 C46 C47 69.5(2)
C44 Ru2 C46 C47 108.0(2)
C48 Ru2 C46 C47 31.3(2)
C45 Ru2 C46 C47 135.2(3)
P2 Ru2 C46 C47 15.0(4)
C45 C46 C47 C48 -5.8(5)
Ru2 C46 C47 C48 -57.1(2)
C45 C46 C47 C50 173.0(3)
Ru2 C46 C47 C50 121.7(3)
C45 C46 C47 Ru2 51.3(3)
O6 Ru2 C47 C48 -136.3(2)
O5 Ru2 C47 C48 153.0(2)
C49 Ru2 C47 C48 28.8(2)
C44 Ru2 C47 C48 66.0(2)
C45 Ru2 C47 C48 101.6(2)
C46 Ru2 C47 C48 128.1(3)
P2 Ru2 C47 C48 -46.0(2)
O6 Ru2 C47 C46 95.6(2)
O5 Ru2 C47 C46 24.9(4)
C49 Ru2 C47 C46 -99.3(2)
C44 Ru2 C47 C46 -62.1(2)
C48 Ru2 C47 C46 -128.1(3)
C45 Ru2 C47 C46 -26.5(2)
P2 Ru2 C47 C46 -174.05(17)
O6 Ru2 C47 C50 -20.5(3)
O5 Ru2 C47 C50 -91.2(4)
C49 Ru2 C47 C50 144.6(3)
C44 Ru2 C47 C50 -178.2(3)
C48 Ru2 C47 C50 115.8(4)
C45 Ru2 C47 C50 -142.7(3)
C46 Ru2 C47 C50 -116.1(4)
P2 Ru2 C47 C50 69.8(3)
C46 C47 C48 C49 6.1(4)
C50 C47 C48 C49 -172.7(3)
Ru2 C47 C48 C49 -52.4(3)
C46 C47 C48 Ru2 58.5(3)
C50 C47 C48 Ru2 -120.3(3)
O6 Ru2 C48 C47 51.7(2)
O5 Ru2 C48 C47 -129.4(4)
C49 Ru2 C48 C47 -133.6(3)
C44 Ru2 C48 C47 -104.8(2)
C45 Ru2 C48 C47 -67.0(2)
C46 Ru2 C48 C47 -31.7(2)
P2 Ru2 C48 C47 142.95(19)
O6 Ru2 C48 C49 -174.73(17)
O5 Ru2 C48 C49 4.2(5)
C44 Ru2 C48 C49 28.78(19)
C47 Ru2 C48 C49 133.6(3)
C45 Ru2 C48 C49 66.6(2)
C46 Ru2 C48 C49 101.9(2)
P2 Ru2 C48 C49 -83.48(18)
C47 C48 C49 C44 -0.2(5)
Ru2 C48 C49 C44 -53.5(3)
C47 C48 C49 Ru2 53.3(3)
C45 C44 C49 C48 -6.1(4)
C43 C44 C49 C48 172.5(3)
Ru2 C44 C49 C48 53.7(3)
C45 C44 C49 Ru2 -59.7(2)
C43 C44 C49 Ru2 118.8(3)
O6 Ru2 C49 C48 11.6(4)
O5 Ru2 C49 C48 -178.54(16)
C44 Ru2 C49 C48 -133.4(3)
C47 Ru2 C49 C48 -28.10(19)
C45 Ru2 C49 C48 -101.4(2)
C46 Ru2 C49 C48 -66.0(2)
P2 Ru2 C49 C48 98.24(18)
O6 Ru2 C49 C44 145.0(3)
O5 Ru2 C49 C44 -45.1(2)
C48 Ru2 C49 C44 133.4(3)
C47 Ru2 C49 C44 105.3(2)
C45 Ru2 C49 C44 32.0(2)
C46 Ru2 C49 C44 67.4(2)
P2 Ru2 C49 C44 -128.31(19)

loop_
_platon_squeeze_void_nr
_platon_squeeze_void_average_x
_platon_squeeze_void_average_y
_platon_squeeze_void_average_z
_platon_squeeze_void_volume
_platon_squeeze_void_count_electrons
_platon_squeeze_void_content
1 0.000 0.000 0.500 398 112 ' '
2 0.130 0.766 0.080 15 1 ' '
3 0.869 0.234 0.920 14 1 ' '
